data_2204270
loop_
_publ_author_name
'Gao, Shan'
'Huo, Li- Hua'
'Zhao, Hui'
'Ng, Seik Weng'

_publ_section_title
;
 <i>N</i>-(3,4-Dibenzoyl-2,5-dimethylpyrrol-1-yl)-4-methoxybenzamide
;
_journal_issue 10
_journal_name_full 'Acta Crystallographica Section E'
_journal_page_first o1733
_journal_page_last o1735
_journal_paper_doi 10.1107/S1600536804021956
_journal_volume 60
_journal_year 2004
_chemical_formula_iupac 'C28 H24 N2 O4'
_chemical_formula_moiety 'C28 H24 N2 O4'
_chemical_formula_sum 'C28 H24 N2 O4'
_chemical_formula_weight 452.49
_chemical_name_systematic
;
  3,4-Dibenzoyl-2,5-dimethylpyrrole-N-(4-methoxy)benzamide
;
_space_group_IT_number 61
_symmetry_cell_setting orthorhombic
_symmetry_space_group_name_Hall '-P 2ac 2ab'
_symmetry_space_group_name_H-M 'P b c a'
_atom_sites_solution_hydrogens geom
_atom_sites_solution_primary direct
_atom_sites_solution_secondary difmap
_audit_creation_method SHELXL-97
_cell_angle_alpha 90
_cell_angle_beta 90
_cell_angle_gamma 90
_cell_formula_units_Z 8
_cell_length_a 16.603(3)
_cell_length_b 16.565(3)
_cell_length_c 17.483(4)
_cell_measurement_reflns_used 28613
_cell_measurement_temperature 295(2)
_cell_measurement_theta_max 27.5
_cell_measurement_theta_min 3.4
_cell_volume 4808.3(17)
_computing_cell_refinement RAPID-AUTO
_computing_data_collection 'RAPID-AUTO (Rigaku Corporation, 1998)'
_computing_data_reduction 'CrystalStructure (Rigaku/MSC & Rigaku Corporation, 2002)'
_computing_molecular_graphics 'ORTEPII (Johnson, 1976)'
_computing_publication_material SHELXL97
_computing_structure_refinement 'SHELXL97 (Sheldrick, 1997)'
_computing_structure_solution 'SHELXS97 (Sheldrick, 1997)'
_diffrn_ambient_temperature 295(2)
_diffrn_measured_fraction_theta_full 0.998
_diffrn_measured_fraction_theta_max 0.998
_diffrn_measurement_device_type 'Rigaku R-AXIS RAPID'
_diffrn_measurement_method '\w scan'
_diffrn_radiation_monochromator graphite
_diffrn_radiation_source 'fine-focus sealed tube'
_diffrn_radiation_type MoK\a
_diffrn_radiation_wavelength 0.71073
_diffrn_reflns_av_R_equivalents 0.097
_diffrn_reflns_av_sigmaI/netI 0.056
_diffrn_reflns_limit_h_max 20
_diffrn_reflns_limit_h_min -20
_diffrn_reflns_limit_k_max 19
_diffrn_reflns_limit_k_min -20
_diffrn_reflns_limit_l_max 21
_diffrn_reflns_limit_l_min -21
_diffrn_reflns_number 29843
_diffrn_reflns_theta_full 26.25
_diffrn_reflns_theta_max 26.3
_diffrn_reflns_theta_min 3.4
_diffrn_standards_decay_% 0
_diffrn_standards_interval_count 0
_diffrn_standards_interval_time 0
_diffrn_standards_number 0
_exptl_absorpt_coefficient_mu 0.084
_exptl_absorpt_correction_T_max 0.983
_exptl_absorpt_correction_T_min 0.405
_exptl_absorpt_correction_type multi-scan
_exptl_absorpt_process_details '(ABSCOR; Higashi, 1995)'
_exptl_crystal_colour Yellow
_exptl_crystal_density_diffrn 1.250
_exptl_crystal_density_method 'not measured'
_exptl_crystal_description Prism
_exptl_crystal_F_000 1904
_exptl_crystal_size_max 0.35
_exptl_crystal_size_mid 0.22
_exptl_crystal_size_min 0.20
_refine_diff_density_max 0.163
_refine_diff_density_min -0.160
_refine_ls_extinction_method none
_refine_ls_goodness_of_fit_ref 1.013
_refine_ls_hydrogen_treatment constr
_refine_ls_matrix_type full
_refine_ls_number_parameters 310
_refine_ls_number_reflns 4844
_refine_ls_number_restraints 0
_refine_ls_restrained_S_all 1.013
_refine_ls_R_factor_all 0.1217
_refine_ls_R_factor_gt 0.0618
_refine_ls_shift/su_max 0.001
_refine_ls_shift/su_mean <0.001
_refine_ls_structure_factor_coef Fsqd
_refine_ls_weighting_details 'calc w=1/[\s^2^(Fo^2^)+(0.0684P)^2^+1.5206P] where P=(Fo^2^+2Fc^2^)/3'
_refine_ls_weighting_scheme calc
_refine_ls_wR_factor_gt 0.1362
_refine_ls_wR_factor_ref 0.1667
_reflns_number_gt 2726
_reflns_number_total 4844
_reflns_threshold_expression I>2\s(I)
_cod_data_source_file bt6513.cif
_cod_data_source_block I
_cod_depositor_comments
;
The following automatic conversions were performed:
'_symmetry_cell_setting' value 'Orthorhombic' changed to 'orthorhombic'
according to '/home/saulius/struct/CIF-dictionaries/cif_core.dic'
dictionary named 'cif_core.dic' version 2.4.1 from
2010-06-29.

'_exptl_absorpt_correction_type' value 'Multi-scan' changed
to 'multi-scan' according to
'/home/saulius/struct/CIF-dictionaries/cif_core.dic' dictionary named
'cif_core.dic' version 2.4.1 from 2010-06-29.

Automatic conversion script
Id: cif_fix_enum 1527 2010-12-29 10:47:43Z saulius 

The following automatic conversions were performed:

'_symmetry_cell_setting' value 'Orthorhombic' changed to
'orthorhombic' according to
/home/saulius/struct/CIF-dictionaries/cif_core.dic dictionary named
'cif_core.dic' version 2.4.1 from
2010-06-29.

'_exptl_absorpt_correction_type' value 'Multi-scan'
changed to 'multi-scan' according to
/home/saulius/struct/CIF-dictionaries/cif_core.dic dictionary named
'cif_core.dic' version 2.4.1 from 2010-06-29.

Automatic conversion script
Id: cif_fix_values 1715 2011-07-08 13:25:40Z adriana 
;
_cod_original_cell_volume 4808(2)
_cod_database_code 2204270
_cod_database_fobs_code 2204270

loop_
_symmetry_equiv_pos_as_xyz
'x, y, z'
'-x+1/2, -y, z+1/2'
'-x, y+1/2, -z+1/2'
'x+1/2, -y+1/2, -z'
'-x, -y, -z'
'x-1/2, y, -z-1/2'
'x, -y-1/2, z-1/2'
'-x-1/2, y-1/2, z'

loop_
_atom_site_label
_atom_site_fract_x
_atom_site_fract_y
_atom_site_fract_z
_atom_site_U_iso_or_equiv
_atom_site_adp_type
_atom_site_calc_flag
_atom_site_refinement_flags
_atom_site_occupancy
_atom_site_type_symbol
O1 0.48246(12) 0.24197(12) 0.69624(12) 0.0707(6) Uani d . 1 O
O2 0.52330(12) 0.57289(12) 0.67350(10) 0.0590(5) Uani d . 1 O
O3 0.71888(13) 0.35576(14) 0.48230(11) 0.0757(6) Uani d . 1 O
O4 0.78354(13) 0.32307(13) 0.12741(11) 0.0726(6) Uani d . 1 O
N1 0.56442(13) 0.38707(14) 0.51404(12) 0.0533(6) Uani d . 1 N
N2 0.59166(14) 0.37654(15) 0.43988(12) 0.0586(6) Uani d . 1 N
H2 0.5592 0.3809 0.4017 0.070 Uiso calc R 1 H
C1 0.52762(16) 0.32735(16) 0.55605(15) 0.0526(7) Uani d . 1 C
C2 0.51223(16) 0.35948(16) 0.62705(14) 0.0489(6) Uani d . 1 C
C3 0.54134(15) 0.44159(16) 0.62664(14) 0.0476(6) Uani d . 1 C
C4 0.57488(16) 0.45669(16) 0.55621(15) 0.0501(6) Uani d . 1 C
C5 0.5042(2) 0.24865(19) 0.52046(19) 0.0771(9) Uani d . 1 C
H5a 0.4796 0.2147 0.5584 0.116 Uiso calc R 1 H
H5b 0.5512 0.2225 0.5004 0.116 Uiso calc R 1 H
H5c 0.4665 0.2583 0.4798 0.116 Uiso calc R 1 H
C6 0.47054(16) 0.31493(17) 0.68873(15) 0.0523(7) Uani d . 1 C
C7 0.54042(15) 0.50217(17) 0.68825(14) 0.0486(6) Uani d . 1 C
C8 0.62012(17) 0.52680(18) 0.52497(15) 0.0607(8) Uani d . 1 C
H8a 0.6252 0.5675 0.5638 0.091 Uiso calc R 1 H
H8b 0.5917 0.5486 0.4819 0.091 Uiso calc R 1 H
H8c 0.6727 0.5096 0.5091 0.091 Uiso calc R 1 H
C9 0.41469(16) 0.35788(16) 0.74086(15) 0.0522(7) Uani d . 1 C
C10 0.40600(19) 0.3310(2) 0.81563(17) 0.0679(8) Uani d . 1 C
H10 0.4356 0.2867 0.8323 0.081 Uiso calc R 1 H
C11 0.3543(2) 0.3688(2) 0.8652(2) 0.0853(11) Uani d . 1 C
H11 0.3503 0.3515 0.9157 0.102 Uiso calc R 1 H
C12 0.3085(2) 0.4323(2) 0.8399(2) 0.0891(11) Uani d . 1 C
H12 0.2730 0.4576 0.8733 0.107 Uiso calc R 1 H
C13 0.3145(2) 0.4591(2) 0.7656(2) 0.0779(9) Uani d . 1 C
H13 0.2826 0.5016 0.7486 0.093 Uiso calc R 1 H
C14 0.36819(17) 0.42222(17) 0.71636(17) 0.0597(7) Uani d . 1 C
H14 0.3731 0.4408 0.6664 0.072 Uiso calc R 1 H
C15 0.56186(16) 0.47958(17) 0.76792(14) 0.0507(6) Uani d . 1 C
C16 0.61144(18) 0.41457(18) 0.78384(17) 0.0631(8) Uani d . 1 C
H16 0.6299 0.3817 0.7445 0.076 Uiso calc R 1 H
C17 0.6334(2) 0.3988(2) 0.8591(2) 0.0871(11) Uani d . 1 C
H17 0.6672 0.3556 0.8702 0.105 Uiso calc R 1 H
C18 0.6051(3) 0.4472(3) 0.9170(2) 0.0936(12) Uani d . 1 C
H18 0.6196 0.4364 0.9673 0.112 Uiso calc R 1 H
C19 0.5557(2) 0.5111(2) 0.90110(17) 0.0846(10) Uani d . 1 C
H19 0.5364 0.5431 0.9408 0.102 Uiso calc R 1 H
C20 0.53434(19) 0.52834(19) 0.82733(15) 0.0647(8) Uani d . 1 C
H20 0.5016 0.5725 0.8169 0.078 Uiso calc R 1 H
C21 0.67229(18) 0.35875(17) 0.42841(16) 0.0552(7) Uani d . 1 C
C22 0.69639(16) 0.34520(16) 0.34812(15) 0.0510(7) Uani d . 1 C
C23 0.64345(17) 0.32693(16) 0.28966(15) 0.0560(7) Uani d . 1 C
H23 0.5889 0.3209 0.3005 0.067 Uiso calc R 1 H
C24 0.67015(18) 0.31753(17) 0.21536(15) 0.0582(7) Uani d . 1 C
H24 0.6340 0.3050 0.1765 0.070 Uiso calc R 1 H
C25 0.75159(17) 0.32702(16) 0.19920(15) 0.0551(7) Uani d . 1 C
C26 0.80584(18) 0.34259(17) 0.25764(16) 0.0600(7) Uani d . 1 C
H26 0.8605 0.3472 0.2469 0.072 Uiso calc R 1 H
C27 0.77874(17) 0.35112(17) 0.33097(16) 0.0579(7) Uani d . 1 C
H27 0.8154 0.3610 0.3701 0.070 Uiso calc R 1 H
C28 0.7298(2) 0.3106(3) 0.06578(18) 0.1022(13) Uani d . 1 C
H28a 0.7027 0.2599 0.0722 0.153 Uiso calc R 1 H
H28b 0.7593 0.3102 0.0186 0.153 Uiso calc R 1 H
H28c 0.6908 0.3534 0.0647 0.153 Uiso calc R 1 H

loop_
_atom_site_aniso_label
_atom_site_aniso_U_11
_atom_site_aniso_U_22
_atom_site_aniso_U_33
_atom_site_aniso_U_12
_atom_site_aniso_U_13
_atom_site_aniso_U_23
O1 0.0750(14) 0.0533(13) 0.0837(15) 0.0084(10) 0.0147(11) 0.0136(11)
O2 0.0688(13) 0.0543(12) 0.0538(11) 0.0036(10) -0.0097(9) 0.0012(9)
O3 0.0683(14) 0.1080(18) 0.0507(12) 0.0124(12) -0.0099(10) 0.0060(11)
O4 0.0798(15) 0.0841(15) 0.0540(12) -0.0052(12) 0.0115(11) -0.0041(11)
N1 0.0585(14) 0.0621(14) 0.0391(12) -0.0021(12) 0.0015(10) 0.0007(11)
N2 0.0553(14) 0.0828(17) 0.0378(12) 0.0073(13) -0.0005(10) -0.0013(11)
C1 0.0544(16) 0.0532(16) 0.0503(15) -0.0039(13) -0.0003(13) 0.0014(13)
C2 0.0501(16) 0.0535(16) 0.0431(14) -0.0007(12) 0.0015(12) 0.0035(12)
C3 0.0508(15) 0.0521(16) 0.0400(14) -0.0025(12) -0.0012(11) 0.0024(12)
C4 0.0536(16) 0.0530(16) 0.0436(14) -0.0049(13) -0.0044(12) 0.0023(12)
C5 0.091(2) 0.064(2) 0.076(2) -0.0110(18) 0.0031(18) -0.0137(17)
C6 0.0501(16) 0.0532(17) 0.0537(16) -0.0015(13) -0.0030(13) 0.0060(13)
C7 0.0471(15) 0.0562(17) 0.0424(14) -0.0041(13) 0.0000(11) 0.0041(12)
C8 0.0639(18) 0.0660(19) 0.0522(16) -0.0082(15) -0.0005(14) 0.0081(14)
C9 0.0501(16) 0.0544(16) 0.0522(16) -0.0061(13) 0.0025(13) 0.0035(13)
C10 0.073(2) 0.073(2) 0.0585(18) -0.0030(17) 0.0093(16) 0.0093(16)
C11 0.101(3) 0.092(3) 0.063(2) -0.002(2) 0.023(2) 0.0033(19)
C12 0.084(3) 0.091(3) 0.093(3) -0.004(2) 0.036(2) -0.017(2)
C13 0.061(2) 0.072(2) 0.100(3) 0.0034(17) 0.0145(19) -0.0017(19)
C14 0.0544(17) 0.0590(17) 0.0655(18) -0.0022(14) 0.0066(14) 0.0068(15)
C15 0.0502(15) 0.0580(16) 0.0437(14) -0.0061(13) -0.0014(12) 0.0048(13)
C16 0.0631(19) 0.0652(19) 0.0610(18) -0.0007(15) -0.0088(15) 0.0053(15)
C17 0.101(3) 0.088(2) 0.073(2) 0.007(2) -0.022(2) 0.024(2)
C18 0.126(3) 0.103(3) 0.052(2) -0.011(3) -0.018(2) 0.017(2)
C19 0.120(3) 0.087(3) 0.0467(18) -0.009(2) 0.0027(18) 0.0020(17)
C20 0.079(2) 0.0640(19) 0.0511(17) -0.0061(16) 0.0036(15) 0.0021(15)
C21 0.0575(17) 0.0585(17) 0.0497(16) 0.0014(14) 0.0000(14) 0.0049(13)
C22 0.0513(16) 0.0543(16) 0.0473(15) 0.0026(13) 0.0000(12) 0.0015(12)
C23 0.0516(16) 0.0605(17) 0.0560(17) -0.0035(13) 0.0024(13) -0.0028(14)
C24 0.0616(18) 0.0635(18) 0.0494(16) -0.0049(15) -0.0023(13) -0.0041(14)
C25 0.0599(18) 0.0541(16) 0.0514(16) -0.0010(14) 0.0092(14) -0.0005(13)
C26 0.0531(17) 0.0652(18) 0.0617(19) 0.0030(14) 0.0061(14) 0.0015(15)
C27 0.0516(17) 0.0674(19) 0.0547(17) 0.0038(14) -0.0053(13) 0.0009(14)
C28 0.116(3) 0.139(4) 0.0524(19) -0.024(3) 0.002(2) -0.020(2)

loop_
_atom_type_symbol
_atom_type_description
_atom_type_scat_dispersion_real
_atom_type_scat_dispersion_imag
_atom_type_scat_source
C C 0.0033 0.0016 'International Tables Vol C Tables 4.2.6.8 and 6.1.1.4'
H H 0.0000 0.0000 'International Tables Vol C Tables 4.2.6.8 and 6.1.1.4'
N N 0.0061 0.0033 'International Tables Vol C Tables 4.2.6.8 and 6.1.1.4'
O O 0.0106 0.0060 'International Tables Vol C Tables 4.2.6.8 and 6.1.1.4'

loop_
_geom_angle_atom_site_label_1
_geom_angle_atom_site_label_2
_geom_angle_atom_site_label_3
_geom_angle
_geom_angle_publ_flag
C25 O4 C28 117.5(2) yes
N2 N1 C1 123.7(2) yes
N2 N1 C4 124.4(2) yes
C1 N1 C4 111.8(2) yes
N1 N2 C21 118.6(2) yes
N1 C1 C2 106.6(2) yes
N1 C1 C5 121.4(2) yes
C2 C1 C5 131.6(3) yes
C1 C2 C3 107.3(2) yes
C1 C2 C6 123.5(2) yes
C3 C2 C6 129.1(2) yes
C2 C3 C4 108.2(2) yes
C2 C3 C7 129.4(2) yes
C4 C3 C7 122.4(2) yes
N1 C4 C3 106.0(2) yes
N1 C4 C8 121.3(2) yes
C3 C4 C8 132.5(2) yes
O1 C6 C2 119.5(3) yes
O1 C6 C9 120.4(2) yes
C2 C6 C9 120.1(2) yes
O2 C7 C3 119.8(2) yes
O2 C7 C15 119.4(2) yes
C3 C7 C15 120.8(2) yes
C6 C9 C10 119.3(3) yes
C6 C9 C14 121.9(2) yes
C14 C9 C10 118.7(3) no
C11 C10 C9 120.9(3) no
C10 C11 C12 119.5(3) no
C11 C12 C13 120.8(3) no
C12 C13 C14 119.5(3) no
C13 C14 C9 120.5(3) no
C7 C15 C16 121.8(3) yes
C7 C15 C20 118.3(3) yes
C16 C15 C20 119.8(3) no
C15 C16 C17 119.5(3) no
C18 C17 C16 119.9(3) no
C19 C18 C17 120.5(3) no
C18 C19 C20 120.6(3) no
C19 C20 C15 119.8(3) no
O3 C21 N2 120.6(3) yes
O3 C21 C22 123.8(3) yes
N2 C21 C22 115.6(2) yes
C21 C22 C23 124.3(3) yes
C21 C22 C27 117.2(2) yes
C23 C22 C27 118.5(3) no
C24 C23 C22 121.1(3) no
C23 C24 C25 119.4(3) no
C26 C25 C24 120.2(3) no
C27 C26 C25 119.8(3) no
C26 C27 C22 120.9(3) no
O4 C25 C26 115.7(3) yes
O4 C25 C24 124.0(3) yes
N1 N2 H2 120.7 no
C21 N2 H2 120.7 no
C1 C5 H5a 109.5 no
C1 C5 H5b 109.5 no
H5a C5 H5b 109.5 no
C1 C5 H5c 109.5 no
H5a C5 H5c 109.5 no
H5b C5 H5c 109.5 no
C4 C8 H8a 109.5 no
C4 C8 H8b 109.5 no
H8a C8 H8b 109.5 no
C4 C8 H8c 109.5 no
H8a C8 H8c 109.5 no
H8b C8 H8c 109.5 no
C11 C10 H10 119.5 no
C9 C10 H10 119.5 no
C10 C11 H11 120.2 no
C12 C11 H11 120.2 no
C11 C12 H12 119.6 no
C13 C12 H12 119.6 no
C12 C13 H13 120.3 no
C14 C13 H13 120.3 no
C13 C14 H14 119.7 no
C9 C14 H14 119.7 no
C15 C16 H16 120.2 no
C17 C16 H16 120.2 no
C18 C17 H17 120.1 no
C16 C17 H17 120.1 no
C19 C18 H18 119.8 no
C17 C18 H18 119.8 no
C18 C19 H19 119.7 no
C20 C19 H19 119.7 no
C19 C20 H20 120.1 no
C15 C20 H20 120.1 no
C24 C23 H23 119.5 no
C22 C23 H23 119.5 no
C23 C24 H24 120.3 no
C25 C24 H24 120.3 no
C27 C26 H26 120.1 no
C25 C26 H26 120.1 no
C26 C27 H27 119.5 no
C22 C27 H27 119.5 no
O4 C28 H28a 109.5 no
O4 C28 H28b 109.5 no
H28a C28 H28b 109.5 no
O4 C28 H28c 109.5 no
H28a C28 H28c 109.5 no
H28b C28 H28c 109.5 no

loop_
_geom_bond_atom_site_label_1
_geom_bond_atom_site_label_2
_geom_bond_distance
_geom_bond_publ_flag
O1 C6 1.232(3) yes
O2 C7 1.233(3) yes
O3 C21 1.220(3) yes
O4 C25 1.364(3) yes
O4 C28 1.414(4) yes
N1 N2 1.384(3) yes
N1 C1 1.375(3) yes
N1 C4 1.380(3) yes
N2 C21 1.385(3) yes
C1 C2 1.375(4) yes
C1 C5 1.496(4) yes
C2 C3 1.443(4) yes
C2 C6 1.479(4) yes
C3 C4 1.374(3) yes
C3 C7 1.472(4) yes
C4 C8 1.487(4) yes
C6 C9 1.482(4) yes
C7 C15 1.486(3) yes
C9 C10 1.389(4) no
C9 C14 1.384(4) no
C10 C11 1.372(4) no
C11 C12 1.372(5) no
C12 C13 1.376(5) no
C13 C14 1.382(4) no
C15 C16 1.384(4) no
C15 C20 1.393(4) no
C16 C17 1.390(4) no
C17 C18 1.374(5) no
C18 C19 1.367(5) no
C19 C20 1.368(4) no
C21 C22 1.477(4) yes
C22 C23 1.382(4) yes
C22 C27 1.403(4) no
C23 C24 1.381(4) no
C24 C25 1.390(4) no
C25 C26 1.386(4) no
C26 C27 1.366(4) no
N2 H2 0.8600 no
C5 H5a 0.9600 no
C5 H5b 0.9600 no
C5 H5c 0.9600 no
C8 H8a 0.9600 no
C8 H8b 0.9600 no
C8 H8c 0.9600 no
C10 H10 0.9300 no
C11 H11 0.9300 no
C12 H12 0.9300 no
C13 H13 0.9300 no
C14 H14 0.9300 no
C16 H16 0.9300 no
C17 H17 0.9300 no
C18 H18 0.9300 no
C19 H19 0.9300 no
C20 H20 0.9300 no
C23 H23 0.9300 no
C24 H24 0.9300 no
C26 H26 0.9300 no
C27 H27 0.9300 no
C28 H28a 0.9600 no
C28 H28b 0.9600 no
C28 H28c 0.9600 no

loop_
_geom_hbond_atom_site_label_D
_geom_hbond_atom_site_label_H
_geom_hbond_atom_site_label_A
_geom_hbond_site_symmetry_A
_geom_hbond_distance_DH
_geom_hbond_distance_HA
_geom_hbond_distance_DA
_geom_hbond_angle_DHA
_geom_hbond_publ_flag
N2 H2 O2 5_666 0.86 2.05 2.876(3) 161.6 no

loop_
_geom_torsion_atom_site_label_1
_geom_torsion_atom_site_label_2
_geom_torsion_atom_site_label_3
_geom_torsion_atom_site_label_4
_geom_torsion
_geom_torsion_publ_flag
C1 N1 N2 C21 -96.9(3) no
C4 N1 N2 C21 79.1(3) no
C4 N1 C1 C2 1.2(3) no
N2 N1 C1 C2 177.7(2) no
C4 N1 C1 C5 175.1(3) no
N2 N1 C1 C5 -8.4(4) no
N1 C1 C2 C3 -0.1(3) no
C5 C1 C2 C3 -173.1(3) no
N1 C1 C2 C6 178.1(2) no
C5 C1 C2 C6 5.0(5) no
C1 C2 C3 C4 -1.1(3) no
C6 C2 C3 C4 -179.1(3) no
C1 C2 C3 C7 -179.3(3) no
C6 C2 C3 C7 2.7(5) no
C2 C3 C4 N1 1.8(3) no
C7 C3 C4 N1 -179.8(2) no
C2 C3 C4 C8 -173.8(3) no
C7 C3 C4 C8 4.6(5) no
C1 N1 C4 C3 -1.9(3) no
N2 N1 C4 C3 -178.4(2) no
C1 N1 C4 C8 174.3(2) no
N2 N1 C4 C8 -2.2(4) no
C1 C2 C6 O1 36.2(4) no
C3 C2 C6 O1 -146.1(3) no
C1 C2 C6 C9 -143.6(3) no
C3 C2 C6 C9 34.1(4) no
C4 C3 C7 O2 43.3(4) no
C2 C3 C7 O2 -138.7(3) no
C4 C3 C7 C15 -135.2(3) no
C2 C3 C7 C15 42.8(4) no
O1 C6 C9 C14 -146.5(3) no
C2 C6 C9 C14 33.3(4) no
O1 C6 C9 C10 30.7(4) no
C2 C6 C9 C10 -149.5(3) no
C14 C9 C10 C11 -2.0(5) no
C6 C9 C10 C11 -179.4(3) no
C9 C10 C11 C12 2.3(5) no
C10 C11 C12 C13 -0.7(6) no
C11 C12 C13 C14 -1.0(5) no
C12 C13 C14 C9 1.2(5) no
C10 C9 C14 C13 0.3(4) no
C6 C9 C14 C13 177.6(3) no
O2 C7 C15 C16 -153.1(3) no
C3 C7 C15 C16 25.4(4) no
O2 C7 C15 C20 23.5(4) no
C3 C7 C15 C20 -158.0(3) no
C20 C15 C16 C17 -0.2(4) no
C7 C15 C16 C17 176.3(3) no
C15 C16 C17 C18 0.7(5) no
C16 C17 C18 C19 -0.3(6) no
C17 C18 C19 C20 -0.7(6) no
C18 C19 C20 C15 1.2(5) no
C16 C15 C20 C19 -0.8(4) no
C7 C15 C20 C19 -177.4(3) no
N1 N2 C21 O3 -3.0(4) no
N1 N2 C21 C22 177.7(2) no
O3 C21 C22 C23 161.8(3) no
N2 C21 C22 C23 -18.9(4) no
O3 C21 C22 C27 -17.9(4) no
N2 C21 C22 C27 161.4(2) no
C27 C22 C23 C24 -2.3(4) no
C21 C22 C23 C24 178.0(3) no
C22 C23 C24 C25 -0.3(4) no
C28 O4 C25 C26 -177.4(3) no
C28 O4 C25 C24 1.7(4) no
C23 C24 C25 O4 -176.6(3) no
C23 C24 C25 C26 2.6(4) no
O4 C25 C26 C27 177.1(2) no
C24 C25 C26 C27 -2.0(4) no
C25 C26 C27 C22 -0.7(4) no
C23 C22 C27 C26 2.8(4) no
C21 C22 C27 C26 -177.4(3) no

loop_
_cod_related_entry_id
_cod_related_entry_database
_cod_related_entry_code
1 ChemSpider 21130232
